data_4346908
loop_
_publ_author_name
'Zwettler, Niklas'
'Dup\'e, Antoine'
'Schachner, J\"org A'
'Belaj, Ferdinand'
'M\"osch-Zanetti, Nadia C'

_publ_section_title
;
 Templated C-C and C-N Bond Formation Facilitated by a Molybdenum(VI)
 Metal Center.
;
_journal_issue 24
_journal_name_full 'Inorganic chemistry'
_journal_page_first 11969
_journal_page_last 11976
_journal_paper_doi 10.1021/acs.inorgchem.5b02347
_journal_volume 54
_journal_year 2015
_chemical_compound_source 'synthetical product'
_chemical_formula_moiety 'C30 H26 Mo N4 O6'
_chemical_formula_sum 'C30 H26 Mo N4 O6'
_chemical_formula_weight 634.49
_chemical_name_common
; {2,2'-[5-(anilinocarbonyl)-3-(2-anilino-2-oxoethyl)imi-
dazolidine-2,4-diyl]diphenolato-O,O',O"}-dioxo-molybdenum(VI)
;
_chemical_name_systematic
; {2,2'-[5-(anilinocarbonyl)-3-(2-anilino-2-oxoethyl)imi-
dazolidine-2,4-diyl]diphenolato-O,O',O"}-dioxo-molybdenum(VI)
;
_space_group_crystal_system monoclinic
_space_group_IT_number 14
_space_group_name_Hall '-P 2yn'
_space_group_name_H-M_alt 'P 1 21/n 1'
_atom_sites_solution_hydrogens mixed
_atom_sites_solution_primary direct
_atom_sites_solution_secondary difmap
_audit_creation_method 'manual edited SHELXL-2014/6.cif file'
_cell_angle_alpha 90
_cell_angle_beta 91.269(3)
_cell_angle_gamma 90
_cell_formula_units_Z 4
_cell_length_a 18.3129(12)
_cell_length_b 7.2605(5)
_cell_length_c 19.9692(13)
_cell_measurement_reflns_used 9716
_cell_measurement_temperature 100(2)
_cell_measurement_theta_max 35.79
_cell_measurement_theta_min 2.99
_cell_volume 2654.5(3)
_computing_cell_refinement 'Bruker SAINT'
_computing_data_collection 'Bruker APEX2'
_computing_data_reduction 'Bruker SAINT'
_computing_molecular_graphics 'modified ORTEP (Johnson, 1965)'
_computing_publication_material 'SHELXL-2014/6 (Sheldrick, 2014)'
_computing_structure_refinement 'SHELXL-2014/6 (Sheldrick, 2014)'
_computing_structure_solution 'SHELXS-97 (Sheldrick, 2008)'
_diffrn_ambient_temperature 100(2)
_diffrn_measured_fraction_theta_full 1.000
_diffrn_measured_fraction_theta_max 1.000
_diffrn_measurement_device_type 'Bruker APEX-II CCD'
_diffrn_measurement_method '\f and \w scans'
_diffrn_radiation_monochromator 'multilayer monochromator'
_diffrn_radiation_source 'Incoatec microfocus sealed tube'
_diffrn_radiation_type MoK\a
_diffrn_radiation_wavelength 0.71073
_diffrn_reflns_av_R_equivalents 0.0510
_diffrn_reflns_av_unetI/netI 0.0389
_diffrn_reflns_Laue_measured_fraction_full 1.000
_diffrn_reflns_Laue_measured_fraction_max 1.000
_diffrn_reflns_limit_h_max 24
_diffrn_reflns_limit_h_min -24
_diffrn_reflns_limit_k_max 9
_diffrn_reflns_limit_k_min -9
_diffrn_reflns_limit_l_max 26
_diffrn_reflns_limit_l_min -26
_diffrn_reflns_number 37730
_diffrn_reflns_point_group_measured_fraction_full 1.000
_diffrn_reflns_point_group_measured_fraction_max 1.000
_diffrn_reflns_theta_full 28.00
_diffrn_reflns_theta_max 28.00
_diffrn_reflns_theta_min 2.22
_exptl_absorpt_coefficient_mu 0.548
_exptl_absorpt_correction_T_max 0.747
_exptl_absorpt_correction_T_min 0.509
_exptl_absorpt_correction_type multi-scan
_exptl_absorpt_process_details 'Bruker (2001). SADABS. Bruker AXS Inc., Madison, Wisconsin, USA.'
_exptl_crystal_colour yellow
_exptl_crystal_density_diffrn 1.588
_exptl_crystal_description block
_exptl_crystal_F_000 1296
_exptl_crystal_size_max 0.330
_exptl_crystal_size_mid 0.240
_exptl_crystal_size_min 0.220
_refine_diff_density_max 0.841
_refine_diff_density_min -0.602
_refine_diff_density_rms 0.092
_refine_ls_extinction_method none
_refine_ls_goodness_of_fit_ref 1.129
_refine_ls_hydrogen_treatment refU
_refine_ls_matrix_type full
_refine_ls_number_parameters 388
_refine_ls_number_reflns 6411
_refine_ls_number_restraints 3
_refine_ls_restrained_S_all 1.128
_refine_ls_R_factor_all 0.0429
_refine_ls_R_factor_gt 0.0380
_refine_ls_shift/su_max 0.001
_refine_ls_shift/su_mean 0.000
_refine_ls_structure_factor_coef Fsqd
_refine_ls_weighting_details 'w=1/[\s^2^(Fo^2^)+(0.0245P)^2^+4.6282P] where P=(Fo^2^+2Fc^2^)/3'
_refine_ls_weighting_scheme calc
_refine_ls_wR_factor_gt 0.0888
_refine_ls_wR_factor_ref 0.0913
_reflns_Friedel_coverage 0.000
_reflns_number_gt 5873
_reflns_number_total 6411
_reflns_threshold_expression 'I > 2\s(I)'
_cod_data_source_file ic5b02347_si_002.cif
_cod_data_source_block 4_NZ206B
_cod_original_sg_symbol_H-M 'P 21/n'
_cod_database_code 4346908
_shelx_space_group_comment
;
The symmetry employed for this shelxl refinement is uniquely defined
by the following loop, which should always be used as a source of
symmetry information in preference to the above space-group names.
They are only intended as comments.
;
_shelx_estimated_absorpt_t_min 0.840
_shelx_estimated_absorpt_t_max 0.889
_shelxl_version_number 2014/6

loop_
_space_group_symop_operation_xyz
'x, y, z'
'-x+1/2, y+1/2, -z+1/2'
'-x, -y, -z'
'x-1/2, -y-1/2, z-1/2'

loop_
_atom_site_label
_atom_site_type_symbol
_atom_site_fract_x
_atom_site_fract_y
_atom_site_fract_z
_atom_site_U_iso_or_equiv
_atom_site_adp_type
_atom_site_occupancy
_atom_site_site_symmetry_order
_atom_site_calc_flag
_atom_site_refinement_flags_posn
_atom_site_refinement_flags_adp
Mo1 Mo 0.72064(2) 1.06306(3) 0.51079(2) 0.01345(7) Uani 1 1 d . .
O1 O 0.78145(9) 1.2219(2) 0.54284(10) 0.0200(4) Uani 1 1 d . .
O2 O 0.63914(9) 1.1760(2) 0.50231(10) 0.0208(4) Uani 1 1 d . .
C11 C 0.59688(12) 0.7415(3) 0.49780(12) 0.0156(5) Uani 1 1 d . .
H11 H 0.5827 0.6099 0.4904 0.023(8) Uiso 1 1 calc R .
N12 N 0.55618(11) 0.8524(3) 0.44863(11) 0.0164(4) Uani 1 1 d D .
H12 H 0.5561(15) 0.9590(12) 0.4650(10) 0.013(4) Uiso 1 1 d D U
C13 C 0.59851(12) 0.8480(3) 0.38624(12) 0.0154(5) Uani 1 1 d . .
H13 H 0.6140 0.9762 0.3749 0.010(6) Uiso 1 1 calc R .
C14 C 0.55546(13) 0.7665(3) 0.32672(13) 0.0180(5) Uani 1 1 d . .
O14 O 0.58456(10) 0.7523(3) 0.27275(10) 0.0325(5) Uani 1 1 d . .
N15 N 0.48647(11) 0.7164(3) 0.34055(11) 0.0167(4) Uani 1 1 d D .
H15 H 0.4807(14) 0.725(4) 0.3821(2) 0.013(4) Uiso 1 1 d D U
C15 C 0.43082(13) 0.6461(3) 0.29757(13) 0.0169(5) Uani 1 1 d . .
C16 C 0.43985(14) 0.6156(4) 0.22964(14) 0.0226(5) Uani 1 1 d . .
H16 H 0.4848 0.6440 0.2092 0.027(4) Uiso 1 1 calc R U
C17 C 0.38167(16) 0.5424(4) 0.19181(14) 0.0279(6) Uani 1 1 d . .
H17 H 0.3874 0.5211 0.1453 0.027(4) Uiso 1 1 calc R U
C18 C 0.31555(15) 0.5003(4) 0.22112(16) 0.0303(7) Uani 1 1 d . .
H18 H 0.2768 0.4482 0.1950 0.027(4) Uiso 1 1 calc R U
C19 C 0.30668(15) 0.5349(4) 0.28853(16) 0.0286(6) Uani 1 1 d . .
H19 H 0.2614 0.5083 0.3087 0.027(4) Uiso 1 1 calc R U
C10 C 0.36373(13) 0.6084(4) 0.32698(14) 0.0213(5) Uani 1 1 d . .
H10 H 0.3572 0.6330 0.3732 0.027(4) Uiso 1 1 calc R U
O21 O 0.69568(9) 0.9409(2) 0.59383(8) 0.0174(3) Uani 1 1 d . .
C21 C 0.62894(13) 0.8791(3) 0.61317(13) 0.0180(5) Uani 1 1 d . .
C22 C 0.58082(13) 0.7883(3) 0.56894(13) 0.0174(5) Uani 1 1 d . .
C23 C 0.51287(13) 0.7299(3) 0.59263(13) 0.0192(5) Uani 1 1 d . .
H23 H 0.4797 0.6682 0.5631 0.027(4) Uiso 1 1 calc R U
C24 C 0.49364(14) 0.7610(4) 0.65816(15) 0.0245(6) Uani 1 1 d . .
H24 H 0.4470 0.7239 0.6731 0.027(4) Uiso 1 1 calc R U
C25 C 0.54263(15) 0.8467(4) 0.70222(14) 0.0259(6) Uani 1 1 d . .
H25 H 0.5298 0.8657 0.7475 0.027(4) Uiso 1 1 calc R U
C26 C 0.61018(15) 0.9044(4) 0.68026(14) 0.0222(5) Uani 1 1 d . .
H26 H 0.6438 0.9612 0.7107 0.027(4) Uiso 1 1 calc R U
C31 C 0.66748(12) 0.7309(3) 0.40363(13) 0.0155(5) Uani 1 1 d . .
H31 H 0.6547 0.5984 0.3962 0.015(7) Uiso 1 1 calc R .
N32 N 0.67545(10) 0.7619(3) 0.47774(10) 0.0119(4) Uani 1 1 d . .
C33 C 0.72188(12) 0.6224(3) 0.51100(13) 0.0151(5) Uani 1 1 d . .
H331 H 0.7227 0.5096 0.4832 0.016(5) Uiso 1 1 calc R U
H332 H 0.7011 0.5900 0.5548 0.016(5) Uiso 1 1 calc R U
C34 C 0.79924(12) 0.6935(3) 0.52158(11) 0.0124(4) Uani 1 1 d . .
O34 O 0.81247(9) 0.8608(2) 0.51495(9) 0.0155(3) Uani 1 1 d . .
N35 N 0.84827(10) 0.5690(3) 0.54043(11) 0.0149(4) Uani 1 1 d D .
H35 H 0.8314(11) 0.4616(11) 0.5419(14) 0.013(4) Uiso 1 1 d D U
C35 C 0.92288(12) 0.5937(3) 0.56039(12) 0.0157(5) Uani 1 1 d . .
C36 C 0.96317(14) 0.7489(4) 0.54599(14) 0.0240(6) Uani 1 1 d . .
H36 H 0.9413 0.8492 0.5225 0.025(4) Uiso 1 1 calc R U
C37 C 1.03667(14) 0.7565(4) 0.56643(15) 0.0287(6) Uani 1 1 d . .
H37 H 1.0646 0.8634 0.5572 0.025(4) Uiso 1 1 calc R U
C38 C 1.06901(14) 0.6101(4) 0.59995(14) 0.0263(6) Uani 1 1 d . .
H38 H 1.1190 0.6160 0.6134 0.025(4) Uiso 1 1 calc R U
C39 C 1.02837(16) 0.4557(4) 0.61370(16) 0.0318(7) Uani 1 1 d . .
H39 H 1.0505 0.3548 0.6366 0.025(4) Uiso 1 1 calc R U
C30 C 0.95485(14) 0.4463(4) 0.59417(15) 0.0258(6) Uani 1 1 d . .
H30 H 0.9269 0.3398 0.6039 0.025(4) Uiso 1 1 calc R U
O41 O 0.74380(9) 1.0684(2) 0.41650(9) 0.0179(3) Uani 1 1 d . .
C41 C 0.76933(12) 0.9437(3) 0.37211(12) 0.0163(5) Uani 1 1 d . .
C42 C 0.73506(12) 0.7718(3) 0.36521(12) 0.0160(5) Uani 1 1 d . .
C43 C 0.76266(13) 0.6446(4) 0.32061(13) 0.0194(5) Uani 1 1 d . .
H43 H 0.7404 0.5268 0.3165 0.025(4) Uiso 1 1 calc R U
C44 C 0.82276(14) 0.6877(4) 0.28168(14) 0.0242(6) Uani 1 1 d . .
H44 H 0.8417 0.5999 0.2513 0.025(4) Uiso 1 1 calc R U
C45 C 0.85445(14) 0.8604(4) 0.28795(14) 0.0240(5) Uani 1 1 d . .
H45 H 0.8948 0.8912 0.2610 0.025(4) Uiso 1 1 calc R U
C46 C 0.82846(13) 0.9886(4) 0.33266(13) 0.0204(5) Uani 1 1 d . .
H46 H 0.8508 1.1064 0.3365 0.025(4) Uiso 1 1 calc R U

loop_
_atom_site_aniso_label
_atom_site_aniso_U_11
_atom_site_aniso_U_22
_atom_site_aniso_U_33
_atom_site_aniso_U_23
_atom_site_aniso_U_13
_atom_site_aniso_U_12
Mo1 0.01255(10) 0.00854(10) 0.01895(11) 0.00036(8) -0.00679(7) -0.00032(7)
O1 0.0198(8) 0.0106(8) 0.0292(10) -0.0006(7) -0.0101(7) -0.0015(6)
O2 0.0188(8) 0.0162(8) 0.0270(10) -0.0028(7) -0.0083(7) 0.0024(7)
C11 0.0100(10) 0.0144(11) 0.0221(12) 0.0043(9) -0.0060(9) -0.0015(8)
N12 0.0144(9) 0.0160(10) 0.0184(10) 0.0017(8) -0.0054(8) 0.0007(8)
C13 0.0143(10) 0.0127(11) 0.0190(12) 0.0005(9) -0.0068(9) 0.0011(8)
C14 0.0177(11) 0.0170(12) 0.0192(12) -0.0011(9) -0.0061(9) 0.0044(9)
O14 0.0185(9) 0.0536(14) 0.0251(11) -0.0094(10) -0.0044(8) 0.0026(9)
N15 0.0162(9) 0.0152(10) 0.0184(10) 0.0029(8) -0.0067(8) -0.0031(8)
C15 0.0179(11) 0.0125(11) 0.0200(12) 0.0019(9) -0.0100(9) -0.0005(9)
C16 0.0219(12) 0.0234(13) 0.0220(13) 0.0031(10) -0.0090(10) -0.0016(10)
C17 0.0338(14) 0.0287(15) 0.0206(13) 0.0021(11) -0.0153(11) -0.0029(12)
C18 0.0250(13) 0.0305(15) 0.0346(16) 0.0054(12) -0.0197(12) -0.0065(11)
C19 0.0195(12) 0.0297(15) 0.0362(16) 0.0069(12) -0.0109(11) -0.0060(11)
C10 0.0186(11) 0.0210(12) 0.0239(13) 0.0044(10) -0.0086(10) -0.0010(10)
O21 0.0159(8) 0.0205(9) 0.0155(8) 0.0025(7) -0.0055(6) -0.0018(7)
C21 0.0165(11) 0.0152(11) 0.0220(12) 0.0054(9) -0.0037(9) 0.0032(9)
C22 0.0154(10) 0.0140(11) 0.0226(13) 0.0060(9) -0.0033(9) 0.0027(9)
C23 0.0152(10) 0.0175(12) 0.0248(13) 0.0072(10) -0.0022(9) 0.0019(9)
C24 0.0205(12) 0.0215(13) 0.0317(15) 0.0107(11) 0.0054(11) 0.0041(10)
C25 0.0321(14) 0.0227(14) 0.0232(14) 0.0065(11) 0.0056(11) 0.0092(11)
C26 0.0263(13) 0.0176(12) 0.0225(13) 0.0024(10) -0.0031(10) 0.0052(10)
C31 0.0123(10) 0.0112(10) 0.0226(12) -0.0014(9) -0.0067(9) 0.0001(8)
N32 0.0116(8) 0.0093(9) 0.0146(9) 0.0038(7) -0.0049(7) 0.0008(7)
C33 0.0131(10) 0.0078(9) 0.0240(13) 0.0039(9) -0.0087(9) -0.0009(8)
C34 0.0112(9) 0.0136(10) 0.0123(11) 0.0009(8) -0.0037(8) 0.0001(8)
O34 0.0126(7) 0.0105(8) 0.0232(9) 0.0033(7) -0.0056(6) -0.0018(6)
N35 0.0117(8) 0.0104(9) 0.0225(10) 0.0038(8) -0.0055(7) -0.0006(7)
C35 0.0116(10) 0.0182(12) 0.0170(11) -0.0030(9) -0.0050(8) 0.0026(8)
C36 0.0171(11) 0.0277(14) 0.0269(14) 0.0078(11) -0.0069(10) -0.0016(10)
C37 0.0179(12) 0.0378(16) 0.0299(15) 0.0034(13) -0.0057(11) -0.0065(11)
C38 0.0142(11) 0.0371(16) 0.0272(14) -0.0100(12) -0.0097(10) 0.0036(11)
C39 0.0261(13) 0.0265(15) 0.0419(17) -0.0066(13) -0.0183(12) 0.0115(12)
C30 0.0221(12) 0.0173(12) 0.0374(16) 0.0004(11) -0.0115(11) 0.0017(10)
O41 0.0209(8) 0.0111(8) 0.0214(9) 0.0020(7) -0.0041(7) -0.0023(6)
C41 0.0155(10) 0.0178(11) 0.0151(11) 0.0038(9) -0.0079(8) 0.0021(9)
C42 0.0130(10) 0.0175(12) 0.0173(11) 0.0011(9) -0.0077(8) 0.0018(9)
C43 0.0154(11) 0.0204(12) 0.0222(13) -0.0031(10) -0.0074(9) 0.0017(9)
C44 0.0198(12) 0.0319(15) 0.0207(13) -0.0056(11) -0.0042(10) 0.0071(11)
C45 0.0170(11) 0.0336(15) 0.0212(13) 0.0035(11) -0.0027(9) 0.0017(10)
C46 0.0188(11) 0.0224(12) 0.0196(13) 0.0063(10) -0.0076(9) -0.0028(10)

loop_
_atom_type_symbol
_atom_type_description
_atom_type_scat_dispersion_real
_atom_type_scat_dispersion_imag
_atom_type_scat_source
C C 0.0033 0.0016 'International Tables Vol C Tables 4.2.6.8 and 6.1.1.4'
H H 0.0000 0.0000 'International Tables Vol C Tables 4.2.6.8 and 6.1.1.4'
Mo Mo -1.6832 0.6857 'International Tables Vol C Tables 4.2.6.8 and 6.1.1.4'
N N 0.0061 0.0033 'International Tables Vol C Tables 4.2.6.8 and 6.1.1.4'
O O 0.0106 0.0060 'International Tables Vol C Tables 4.2.6.8 and 6.1.1.4'

loop_
_geom_angle_atom_site_label_1
_geom_angle_atom_site_label_2
_geom_angle_atom_site_label_3
_geom_angle
_geom_angle_publ_flag
O1 Mo1 N32 157.21(7) yes
O2 Mo1 O34 167.21(7) yes
O2 Mo1 O1 105.82(8) ?
O2 Mo1 O41 95.95(8) ?
O1 Mo1 O41 101.22(8) ?
O2 Mo1 O21 94.71(8) ?
O1 Mo1 O21 98.70(8) ?
O21 Mo1 O41 153.87(7) yes
O1 Mo1 O34 86.92(7) ?
O41 Mo1 O34 82.45(7) ?
O21 Mo1 O34 81.91(7) ?
O2 Mo1 N32 96.53(7) ?
O41 Mo1 N32 80.46(7) ?
O21 Mo1 N32 74.66(7) ?
O34 Mo1 N32 70.68(6) ?
N12 C11 C22 113.9(2) ?
N12 C11 N32 104.04(18) ?
C22 C11 N32 115.99(19) ?
N12 C11 H11 107.5 ?
C22 C11 H11 107.5 ?
N32 C11 H11 107.5 ?
C11 N12 C13 106.52(18) ?
C11 N12 H12 104.5(16) ?
C13 N12 H12 110.6(16) ?
N12 C13 C14 113.01(19) ?
N12 C13 C31 105.15(19) ?
C14 C13 C31 111.32(19) ?
N12 C13 H13 109.1 ?
C14 C13 H13 109.1 ?
C31 C13 H13 109.1 ?
O14 C14 N15 126.1(2) ?
O14 C14 C13 119.5(2) ?
N15 C14 C13 114.4(2) ?
C14 N15 C15 129.7(2) ?
C14 N15 H15 108.8(19) ?
C15 N15 H15 121.3(19) ?
C16 C15 C10 120.2(2) ?
C16 C15 N15 123.5(2) ?
C10 C15 N15 116.3(2) ?
C15 C16 C17 118.9(3) ?
C15 C16 H16 120.6 ?
C17 C16 H16 120.6 ?
C18 C17 C16 121.1(3) ?
C18 C17 H17 119.4 ?
C16 C17 H17 119.4 ?
C19 C18 C17 119.5(2) ?
C19 C18 H18 120.3 ?
C17 C18 H18 120.3 ?
C18 C19 C10 120.3(3) ?
C18 C19 H19 119.8 ?
C10 C19 H19 119.8 ?
C19 C10 C15 119.9(3) ?
C19 C10 H10 120.0 ?
C15 C10 H10 120.0 ?
C21 O21 Mo1 128.32(15) yes
O21 C21 C22 122.1(2) ?
O21 C21 C26 117.8(2) ?
C22 C21 C26 120.0(2) ?
C21 C22 C23 118.6(2) ?
C21 C22 C11 124.9(2) ?
C23 C22 C11 116.4(2) ?
C24 C23 C22 121.0(2) ?
C24 C23 H23 119.5 ?
C22 C23 H23 119.5 ?
C23 C24 C25 119.9(2) ?
C23 C24 H24 120.0 ?
C25 C24 H24 120.0 ?
C26 C25 C24 120.2(3) ?
C26 C25 H25 119.9 ?
C24 C25 H25 119.9 ?
C25 C26 C21 120.1(3) ?
C25 C26 H26 119.9 ?
C21 C26 H26 119.9 ?
C42 C31 N32 114.28(18) ?
C42 C31 C13 116.9(2) ?
N32 C31 C13 101.46(18) ?
C42 C31 H31 107.9 ?
N32 C31 H31 107.9 ?
C13 C31 H31 107.9 ?
C33 N32 C31 112.59(18) ?
C33 N32 C11 110.93(17) ?
C31 N32 C11 100.04(17) ?
C33 N32 Mo1 107.92(13) ?
C31 N32 Mo1 115.41(14) ?
C11 N32 Mo1 109.77(14) ?
N32 C33 C34 110.91(18) ?
N32 C33 H331 109.5 ?
C34 C33 H331 109.5 ?
N32 C33 H332 109.5 ?
C34 C33 H332 109.5 ?
H331 C33 H332 108.0 ?
O34 C34 N35 124.3(2) ?
O34 C34 C33 120.0(2) ?
N35 C34 C33 115.7(2) ?
C34 O34 Mo1 119.81(14) yes
C34 N35 C35 129.3(2) ?
C34 N35 H35 113.4(15) ?
C35 N35 H35 117.2(16) ?
C36 C35 C30 120.6(2) ?
C36 C35 N35 123.9(2) ?
C30 C35 N35 115.5(2) ?
C35 C36 C37 119.1(3) ?
C35 C36 H36 120.4 ?
C37 C36 H36 120.4 ?
C38 C37 C36 120.6(3) ?
C38 C37 H37 119.7 ?
C36 C37 H37 119.7 ?
C39 C38 C37 119.7(2) ?
C39 C38 H38 120.2 ?
C37 C38 H38 120.2 ?
C38 C39 C30 120.4(3) ?
C38 C39 H39 119.8 ?
C30 C39 H39 119.8 ?
C35 C30 C39 119.5(3) ?
C35 C30 H30 120.2 ?
C39 C30 H30 120.2 ?
C41 O41 Mo1 134.97(15) yes
O41 C41 C46 119.8(2) ?
O41 C41 C42 119.9(2) ?
C46 C41 C42 120.3(2) ?
C43 C42 C41 119.2(2) ?
C43 C42 C31 120.9(2) ?
C41 C42 C31 119.9(2) ?
C42 C43 C44 120.8(2) ?
C42 C43 H43 119.6 ?
C44 C43 H43 119.6 ?
C45 C44 C43 119.0(3) ?
C45 C44 H44 120.5 ?
C43 C44 H44 120.5 ?
C46 C45 C44 121.2(3) ?
C46 C45 H45 119.4 ?
C44 C45 H45 119.4 ?
C45 C46 C41 119.4(2) ?
C45 C46 H46 120.3 ?
C41 C46 H46 120.3 ?

loop_
_geom_bond_atom_site_label_1
_geom_bond_atom_site_label_2
_geom_bond_distance
_geom_bond_publ_flag
Mo1 O1 1.7170(17) yes
Mo1 O2 1.7082(17) yes
Mo1 O41 1.9395(18) yes
Mo1 O21 1.9440(17) yes
Mo1 O34 2.2329(16) yes
Mo1 N32 2.4239(19) yes
C11 N12 1.462(3) ?
C11 C22 1.496(4) ?
C11 N32 1.509(3) ?
C11 H11 1.00 ?
N12 C13 1.482(3) ?
N12 H12 0.84 ?
C13 C14 1.531(3) ?
C13 C31 1.556(3) ?
C13 H13 1.00 ?
C14 O14 1.217(3) ?
C14 N15 1.349(3) ?
N15 C15 1.413(3) ?
N15 H15 0.84 ?
C15 C16 1.388(4) ?
C15 C10 1.400(4) ?
C16 C17 1.397(4) ?
C16 H16 0.95 ?
C17 C18 1.390(4) ?
C17 H17 0.95 ?
C18 C19 1.383(4) ?
C18 H18 0.95 ?
C19 C10 1.389(4) ?
C19 H19 0.95 ?
C10 H10 0.95 ?
O21 C21 1.366(3) ?
C21 C22 1.399(4) ?
C21 C26 1.402(4) ?
C22 C23 1.406(3) ?
C23 C24 1.381(4) ?
C23 H23 0.95 ?
C24 C25 1.389(4) ?
C24 H24 0.95 ?
C25 C26 1.386(4) ?
C25 H25 0.95 ?
C26 H26 0.95 ?
C31 C42 1.500(3) ?
C31 N32 1.501(3) ?
C31 H31 1.00 ?
N32 C33 1.471(3) ?
C33 C34 1.518(3) ?
C33 H331 0.99 ?
C33 H332 0.99 ?
C34 O34 1.246(3) ?
C34 N35 1.323(3) ?
N35 C35 1.426(3) ?
N35 H35 0.84 ?
C35 C36 1.381(4) ?
C35 C30 1.388(3) ?
C36 C37 1.399(3) ?
C36 H36 0.95 ?
C37 C38 1.383(4) ?
C37 H37 0.95 ?
C38 C39 1.377(4) ?
C38 H38 0.95 ?
C39 C30 1.395(4) ?
C39 H39 0.95 ?
C30 H30 0.95 ?
O41 C41 1.357(3) ?
C41 C46 1.392(3) ?
C41 C42 1.402(3) ?
C42 C43 1.386(4) ?
C43 C44 1.397(4) ?
C43 H43 0.95 ?
C44 C45 1.386(4) ?
C44 H44 0.95 ?
C45 C46 1.381(4) ?
C45 H45 0.95 ?
C46 H46 0.95 ?

loop_
_geom_hbond_atom_site_label_D
_geom_hbond_atom_site_label_H
_geom_hbond_atom_site_label_A
_geom_hbond_distance_DH
_geom_hbond_distance_HA
_geom_hbond_distance_DA
_geom_hbond_angle_DHA
_geom_hbond_site_symmetry_A
N12 H12 O2 0.84 2.302(19) 2.984(3) 139(2) .
N15 H15 N12 0.84 2.11(2) 2.672(3) 124(2) .
N35 H35 O1 0.84 1.966(4) 2.803(3) 174(2) 1_545

loop_
_geom_torsion_atom_site_label_1
_geom_torsion_atom_site_label_2
_geom_torsion_atom_site_label_3
_geom_torsion_atom_site_label_4
_geom_torsion
_geom_torsion_publ_flag
C22 C11 N12 C13 156.72(19) ?
N32 C11 N12 C13 29.5(2) ?
C11 N12 C13 C14 120.2(2) ?
C11 N12 C13 C31 -1.4(2) yes
N12 C13 C14 O14 -178.7(2) ?
C31 C13 C14 O14 -60.7(3) ?
N12 C13 C14 N15 1.3(3) ?
C31 C13 C14 N15 119.3(2) ?
O14 C14 N15 C15 -3.5(4) ?
C13 C14 N15 C15 176.5(2) ?
C14 N15 C15 C16 0.2(4) ?
C14 N15 C15 C10 -179.3(2) ?
C10 C15 C16 C17 -1.6(4) ?
N15 C15 C16 C17 178.8(2) ?
C15 C16 C17 C18 0.0(4) ?
C16 C17 C18 C19 1.3(5) ?
C17 C18 C19 C10 -1.0(4) ?
C18 C19 C10 C15 -0.6(4) ?
C16 C15 C10 C19 2.0(4) ?
N15 C15 C10 C19 -178.5(2) ?
Mo1 O21 C21 C26 -140.17(19) yes
Mo1 O21 C21 C22 41.7(3) yes
O21 C21 C22 C23 -179.6(2) ?
C26 C21 C22 C23 2.3(4) ?
O21 C21 C22 C11 2.6(4) ?
C26 C21 C22 C11 -175.5(2) ?
N12 C11 C22 C21 -108.5(3) ?
N32 C11 C22 C21 12.2(3) ?
N12 C11 C22 C23 73.7(3) ?
N32 C11 C22 C23 -165.6(2) ?
C21 C22 C23 C24 0.0(4) ?
C11 C22 C23 C24 177.9(2) ?
C22 C23 C24 C25 -1.8(4) ?
C23 C24 C25 C26 1.3(4) ?
C24 C25 C26 C21 1.0(4) ?
O21 C21 C26 C25 179.0(2) ?
C22 C21 C26 C25 -2.8(4) ?
N12 C13 C31 C42 -152.0(2) ?
C14 C13 C31 C42 85.3(3) ?
N12 C13 C31 N32 -27.0(2) ?
C14 C13 C31 N32 -149.75(19) ?
C42 C31 N32 C33 -71.6(2) ?
C13 C31 N32 C33 161.69(17) ?
C42 C31 N32 C11 170.59(19) ?
C13 C31 N32 C11 43.9(2) ?
C42 C31 N32 Mo1 52.9(2) ?
C13 C31 N32 Mo1 -73.79(18) ?
N12 C11 N32 C33 -165.43(19) ?
C22 C11 N32 C33 68.7(3) ?
N12 C11 N32 C31 -46.4(2) ?
C22 C11 N32 C31 -172.26(19) ?
N12 C11 N32 Mo1 75.39(18) ?
C22 C11 N32 Mo1 -50.5(2) ?
C31 N32 C33 C34 98.1(2) ?
C11 N32 C33 C34 -150.7(2) ?
Mo1 N32 C33 C34 -30.5(2) ?
N32 C33 C34 O34 13.9(3) ?
N32 C33 C34 N35 -168.8(2) ?
N35 C34 O34 Mo1 -163.09(18) ?
C33 C34 O34 Mo1 13.9(3) ?
O34 C34 N35 C35 3.8(4) ?
C33 C34 N35 C35 -173.4(2) ?
C34 N35 C35 C36 -18.9(4) ?
C34 N35 C35 C30 163.3(3) ?
C30 C35 C36 C37 -0.6(4) ?
N35 C35 C36 C37 -178.2(3) ?
C35 C36 C37 C38 0.7(4) ?
C36 C37 C38 C39 -0.4(5) ?
C37 C38 C39 C30 -0.1(5) ?
C36 C35 C30 C39 0.0(4) ?
N35 C35 C30 C39 177.9(3) ?
C38 C39 C30 C35 0.3(5) ?
Mo1 O41 C41 C46 -129.7(2) yes
Mo1 O41 C41 C42 51.6(3) yes
O41 C41 C42 C43 -178.7(2) ?
C46 C41 C42 C43 2.6(3) ?
O41 C41 C42 C31 3.9(3) ?
C46 C41 C42 C31 -174.7(2) ?
N32 C31 C42 C43 129.1(2) ?
C13 C31 C42 C43 -112.6(3) ?
N32 C31 C42 C41 -53.6(3) ?
C13 C31 C42 C41 64.7(3) ?
C41 C42 C43 C44 -1.5(4) ?
C31 C42 C43 C44 175.8(2) ?
C42 C43 C44 C45 -0.3(4) ?
C43 C44 C45 C46 1.1(4) ?
C44 C45 C46 C41 -0.1(4) ?
O41 C41 C46 C45 179.5(2) ?
C42 C41 C46 C45 -1.8(4) ?
